data_4065383
loop_
_publ_author_name
'Bichler, Bernhard'
'Veiros, Luis F.'
'\"Oztopcu, \"Ozg\"ur'
'Puchberger, Michael'
'Mereiter, Kurt'
'Matsubara, Kouki'
'Kirchner, Karl A.'

_publ_section_title
;
 Synthesis, Structure, Ligand Dynamics, and Catalytic Activity of Cationic
 [Pd(\h3-allyl)(\k2(E,N)-EN-chelate)]+(E = P, O, S, Se) Complexes
;
_journal_issue 21
_journal_name_full Organometallics
_journal_page_first 5928
_journal_paper_doi 10.1021/om200766y
_journal_volume 30
_journal_year 2011
_chemical_formula_moiety 'C26 H32 N2 P Pd, F6 Sb'
_chemical_formula_sum 'C26 H32 F6 N2 P Pd Sb'
_chemical_formula_weight 745.66
_chemical_name_common '9-1536 [Pd(eta3-CHPhCHCHPh)(PN-iPr)]SbF6 (9)'
_chemical_name_systematic
; 
 ? 
;
_space_group_IT_number 2
_symmetry_cell_setting triclinic
_symmetry_space_group_name_Hall '-P 1'
_symmetry_space_group_name_H-M 'P -1'
_atom_sites_solution_hydrogens geom
_atom_sites_solution_primary direct
_atom_sites_solution_secondary difmap
_audit_creation_method SHELXL-97
_cell_angle_alpha 77.645(2)
_cell_angle_beta 64.835(2)
_cell_angle_gamma 84.576(2)
_cell_formula_units_Z 2
_cell_length_a 11.3272(4)
_cell_length_b 11.4366(4)
_cell_length_c 12.2868(4)
_cell_measurement_reflns_used 9850
_cell_measurement_temperature 100(2)
_cell_measurement_theta_max 30.10
_cell_measurement_theta_min 2.51
_cell_volume 1407.24(9)
_computing_cell_refinement 'Bruker SAINT'
_computing_data_collection 'Bruker APEX2'
_computing_data_reduction 'Bruker SAINT and TWINABS'
_computing_molecular_graphics 'Bruker SHELXTL'
_computing_publication_material 'Bruker SHELXTL'
_computing_structure_refinement 'SHELXL-97 (Sheldrick, 2008)'
_computing_structure_solution 'SHELXS-97 (Sheldrick, 2008)'
_diffrn_ambient_temperature 100(2)
_diffrn_measured_fraction_theta_full 0.984
_diffrn_measured_fraction_theta_max 0.984
_diffrn_measurement_device_type 'Bruker kappa APEX-II CCD'
_diffrn_measurement_method '\f and \w scans'
_diffrn_radiation_monochromator graphite
_diffrn_radiation_source 'fine-focus sealed tube'
_diffrn_radiation_type MoK\a
_diffrn_radiation_wavelength 0.71073
_diffrn_reflns_av_R_equivalents 0.0397
_diffrn_reflns_av_sigmaI/netI 0.0248
_diffrn_reflns_limit_h_max 15
_diffrn_reflns_limit_h_min -14
_diffrn_reflns_limit_k_max 16
_diffrn_reflns_limit_k_min -15
_diffrn_reflns_limit_l_max 17
_diffrn_reflns_limit_l_min -17
_diffrn_reflns_number 34036
_diffrn_reflns_theta_full 30.00
_diffrn_reflns_theta_max 30.00
_diffrn_reflns_theta_min 2.08
_exptl_absorpt_coefficient_mu 1.714
_exptl_absorpt_correction_T_max 0.75
_exptl_absorpt_correction_T_min 0.61
_exptl_absorpt_correction_type multi-scan
_exptl_absorpt_process_details 'program SADABS'
_exptl_crystal_colour colourless
_exptl_crystal_density_diffrn 1.760
_exptl_crystal_density_method 'not measured'
_exptl_crystal_description block
_exptl_crystal_F_000 736
_exptl_crystal_size_max 0.33
_exptl_crystal_size_mid 0.26
_exptl_crystal_size_min 0.25
_refine_diff_density_max 1.177
_refine_diff_density_min -0.934
_refine_diff_density_rms 0.091
_refine_ls_extinction_method none
_refine_ls_goodness_of_fit_ref 1.069
_refine_ls_hydrogen_treatment mixed
_refine_ls_matrix_type full
_refine_ls_number_parameters 348
_refine_ls_number_reflns 8066
_refine_ls_number_restraints 116
_refine_ls_restrained_S_all 1.065
_refine_ls_R_factor_all 0.0294
_refine_ls_R_factor_gt 0.0250
_refine_ls_shift/su_max 0.003
_refine_ls_shift/su_mean 0.000
_refine_ls_structure_factor_coef Fsqd
_refine_ls_weighting_details 'calc w=1/[\s^2^(Fo^2^)+(0.0237P)^2^+1.7660P] where P=(Fo^2^+2Fc^2^)/3'
_refine_ls_weighting_scheme calc
_refine_ls_wR_factor_gt 0.0606
_refine_ls_wR_factor_ref 0.0623
_reflns_number_gt 7221
_reflns_number_total 8066
_reflns_threshold_expression >2sigma(I)
_cod_data_source_file om200766y_si_001.cif
_cod_data_source_block 9-1536
_cod_depositor_comments
;
The following automatic conversions were performed:

'_symmetry_cell_setting' value 'Triclinic' changed to 'triclinic'
according to /home/saulius/struct/CIF-dictionaries/cif_core.dic
dictionary named 'cif_core.dic' version 2.4.1 from 2010-06-29.

Automatic conversion script
Id: cif_fix_values 1715 2011-07-08 13:25:40Z adriana 
;
_cod_original_cell_volume 1407.24(8)
_cod_original_sg_symbol_H-M P-1
_cod_database_code 4065383

loop_
_symmetry_equiv_pos_as_xyz
'x, y, z'
'-x, -y, -z'

loop_
_atom_site_label
_atom_site_type_symbol
_atom_site_fract_x
_atom_site_fract_y
_atom_site_fract_z
_atom_site_U_iso_or_equiv
_atom_site_adp_type
_atom_site_occupancy
_atom_site_symmetry_multiplicity
_atom_site_calc_flag
_atom_site_refinement_flags
Pd1 Pd 0.295656(14) 0.603918(13) 0.326900(12) 0.01444(4) Uani 1 1 d U
P1 P 0.16279(5) 0.76187(5) 0.30845(4) 0.01612(9) Uani 1 1 d U
N1 N 0.24456(17) 0.55104(15) 0.19705(15) 0.0178(3) Uani 1 1 d U
N2 N 0.13426(18) 0.73322(16) 0.19166(16) 0.0205(3) Uani 1 1 d U
H2N H 0.087(3) 0.774(3) 0.163(3) 0.039(9) Uiso 1 1 d .
C1 C 0.17080(19) 0.62662(18) 0.15087(17) 0.0175(3) Uani 1 1 d U
C2 C 0.1339(2) 0.59914(19) 0.06399(18) 0.0204(4) Uani 1 1 d U
H2 H 0.0829 0.6539 0.0318 0.024 Uiso 1 1 calc R
C3 C 0.1727(2) 0.4919(2) 0.02607(19) 0.0220(4) Uani 1 1 d U
H3 H 0.1488 0.4718 -0.0330 0.026 Uiso 1 1 calc R
C4 C 0.2473(2) 0.4124(2) 0.0744(2) 0.0240(4) Uani 1 1 d U
H4 H 0.2745 0.3376 0.0496 0.029 Uiso 1 1 calc R
C5 C 0.2802(2) 0.44550(19) 0.15875(19) 0.0221(4) Uani 1 1 d U
H5 H 0.3308 0.3914 0.1921 0.027 Uiso 1 1 calc R
C6 C -0.0026(2) 0.77223(19) 0.42771(19) 0.0213(4) Uani 1 1 d U
H6 H -0.0573 0.8221 0.3891 0.026 Uiso 1 1 calc R
C7 C -0.0604(2) 0.6471(2) 0.4802(2) 0.0302(5) Uani 1 1 d U
H7A H -0.0070 0.5967 0.5172 0.045 Uiso 1 1 calc R
H7B H -0.0617 0.6124 0.4144 0.045 Uiso 1 1 calc R
H7C H -0.1495 0.6516 0.5428 0.045 Uiso 1 1 calc R
C8 C -0.0044(2) 0.8297(2) 0.5297(2) 0.0271(4) Uani 1 1 d U
H8A H -0.0948 0.8391 0.5878 0.041 Uiso 1 1 calc R
H8B H 0.0374 0.9083 0.4943 0.041 Uiso 1 1 calc R
H8C H 0.0431 0.7784 0.5726 0.041 Uiso 1 1 calc R
C9 C 0.2317(2) 0.91199(19) 0.25323(19) 0.0216(4) Uani 1 1 d U
H9 H 0.2465 0.9342 0.3209 0.026 Uiso 1 1 calc R
C10 C 0.3649(2) 0.9106(2) 0.1451(2) 0.0293(5) Uani 1 1 d U
H10A H 0.3542 0.8859 0.0781 0.044 Uiso 1 1 calc R
H10B H 0.4228 0.8540 0.1710 0.044 Uiso 1 1 calc R
H10C H 0.4028 0.9909 0.1167 0.044 Uiso 1 1 calc R
C11 C 0.1414(2) 1.0076(2) 0.2201(2) 0.0267(4) Uani 1 1 d U
H11A H 0.1814 1.0866 0.1966 0.040 Uiso 1 1 calc R
H11B H 0.0572 1.0067 0.2911 0.040 Uiso 1 1 calc R
H11C H 0.1278 0.9903 0.1514 0.040 Uiso 1 1 calc R
C12 C 0.45893(19) 0.47870(18) 0.33732(18) 0.0183(3) Uani 1 1 d DU
H12 H 0.5234(19) 0.532(2) 0.2725(19) 0.022 Uiso 1 1 d D
C13 C 0.38887(19) 0.51902(18) 0.44711(18) 0.0179(3) Uani 1 1 d U
H13 H 0.3511 0.4634 0.5221 0.021 Uiso 1 1 calc R
C14 C 0.37472(19) 0.64412(18) 0.44546(18) 0.0173(3) Uani 1 1 d DU
H14 H 0.4405(19) 0.695(2) 0.3790(19) 0.021 Uiso 1 1 d D
C15 C 0.46689(19) 0.35371(18) 0.32226(18) 0.0187(3) Uani 1 1 d U
C16 C 0.3923(2) 0.26194(19) 0.4144(2) 0.0231(4) Uani 1 1 d U
H16 H 0.3352 0.2784 0.4926 0.028 Uiso 1 1 calc R
C17 C 0.4013(2) 0.1469(2) 0.3925(2) 0.0292(5) Uani 1 1 d U
H17 H 0.3490 0.0854 0.4558 0.035 Uiso 1 1 calc R
C18 C 0.4848(3) 0.1198(2) 0.2803(2) 0.0305(5) Uani 1 1 d U
H18 H 0.4900 0.0405 0.2665 0.037 Uiso 1 1 calc R
C19 C 0.5607(2) 0.2096(2) 0.1883(2) 0.0303(5) Uani 1 1 d U
H19 H 0.6190 0.1919 0.1109 0.036 Uiso 1 1 calc R
C20 C 0.5517(2) 0.3257(2) 0.2090(2) 0.0253(4) Uani 1 1 d U
H20 H 0.6040 0.3869 0.1453 0.030 Uiso 1 1 calc R
C21 C 0.29411(19) 0.69557(18) 0.55525(17) 0.0168(3) Uani 1 1 d U
C22 C 0.1967(2) 0.63149(19) 0.66007(18) 0.0196(4) Uani 1 1 d U
H22 H 0.1805 0.5506 0.6633 0.023 Uiso 1 1 calc R
C23 C 0.1236(2) 0.6854(2) 0.75947(18) 0.0223(4) Uani 1 1 d U
H23 H 0.0576 0.6410 0.8302 0.027 Uiso 1 1 calc R
C24 C 0.1458(2) 0.8034(2) 0.75684(19) 0.0237(4) Uani 1 1 d U
H24 H 0.0946 0.8400 0.8249 0.028 Uiso 1 1 calc R
C25 C 0.2433(2) 0.8675(2) 0.6540(2) 0.0235(4) Uani 1 1 d U
H25 H 0.2599 0.9480 0.6518 0.028 Uiso 1 1 calc R
C26 C 0.3169(2) 0.81364(19) 0.55394(18) 0.0201(4) Uani 1 1 d U
H26 H 0.3836 0.8580 0.4838 0.024 Uiso 1 1 calc R
Sb1 Sb 0.767712(12) 0.814240(11) 0.170484(11) 0.01689(4) Uani 1 1 d U
F1 F 0.90419(16) 0.88473(14) 0.18102(17) 0.0388(3) Uani 1 1 d U
F2 F 0.63475(15) 0.73703(16) 0.16168(16) 0.0414(4) Uani 1 1 d U
F3 F 0.88741(14) 0.76720(13) 0.02596(13) 0.0320(3) Uani 1 1 d U
F4 F 0.64759(16) 0.85799(13) 0.31652(12) 0.0345(3) Uani 1 1 d U
F5 F 0.73464(15) 0.95761(14) 0.08366(13) 0.0353(3) Uani 1 1 d U
F6 F 0.80196(18) 0.67168(13) 0.26132(14) 0.0407(4) Uani 1 1 d U

loop_
_atom_site_aniso_label
_atom_site_aniso_U_11
_atom_site_aniso_U_22
_atom_site_aniso_U_33
_atom_site_aniso_U_23
_atom_site_aniso_U_13
_atom_site_aniso_U_12
Pd1 0.01701(7) 0.01346(7) 0.01555(7) -0.00470(5) -0.00912(5) 0.00323(5)
P1 0.0196(2) 0.0151(2) 0.0166(2) -0.00589(17) -0.01004(17) 0.00451(18)
N1 0.0217(8) 0.0175(7) 0.0187(7) -0.0076(6) -0.0115(6) 0.0041(6)
N2 0.0264(9) 0.0205(8) 0.0231(8) -0.0103(6) -0.0174(7) 0.0090(7)
C1 0.0190(8) 0.0180(8) 0.0180(8) -0.0063(6) -0.0093(7) 0.0024(7)
C2 0.0217(9) 0.0239(9) 0.0206(9) -0.0077(7) -0.0125(7) 0.0031(7)
C3 0.0243(10) 0.0259(10) 0.0205(9) -0.0095(7) -0.0115(7) -0.0007(8)
C4 0.0324(11) 0.0198(9) 0.0254(10) -0.0102(7) -0.0152(8) 0.0033(8)
C5 0.0300(10) 0.0173(9) 0.0245(9) -0.0087(7) -0.0159(8) 0.0068(8)
C6 0.0217(8) 0.0225(9) 0.0216(8) -0.0077(7) -0.0105(7) 0.0074(7)
C7 0.0259(10) 0.0282(11) 0.0338(12) -0.0052(9) -0.0100(9) -0.0012(8)
C8 0.0317(11) 0.0305(11) 0.0210(9) -0.0115(8) -0.0116(8) 0.0092(9)
C9 0.0310(10) 0.0175(8) 0.0206(8) -0.0036(7) -0.0150(7) 0.0005(7)
C10 0.0279(10) 0.0293(12) 0.0295(11) -0.0021(8) -0.0119(8) -0.0029(8)
C11 0.0383(11) 0.0185(9) 0.0244(10) -0.0044(8) -0.0149(9) 0.0048(8)
C12 0.0176(8) 0.0174(8) 0.0230(8) -0.0049(6) -0.0115(7) 0.0032(6)
C13 0.0191(8) 0.0174(8) 0.0219(8) -0.0045(6) -0.0135(7) 0.0043(7)
C14 0.0183(8) 0.0182(8) 0.0190(8) -0.0047(6) -0.0110(6) 0.0016(7)
C15 0.0186(8) 0.0185(8) 0.0232(8) -0.0071(6) -0.0126(7) 0.0062(7)
C16 0.0263(10) 0.0196(8) 0.0239(9) -0.0049(7) -0.0117(7) 0.0048(7)
C17 0.0345(12) 0.0194(9) 0.0347(10) -0.0041(8) -0.0162(9) 0.0017(8)
C18 0.0365(12) 0.0217(10) 0.0425(12) -0.0152(8) -0.0225(10) 0.0080(8)
C19 0.0295(11) 0.0318(11) 0.0328(10) -0.0181(8) -0.0127(8) 0.0107(9)
C20 0.0238(10) 0.0251(9) 0.0253(9) -0.0080(7) -0.0082(7) 0.0054(8)
C21 0.0197(8) 0.0177(8) 0.0172(7) -0.0051(6) -0.0113(6) 0.0025(7)
C22 0.0227(9) 0.0184(9) 0.0199(8) -0.0028(6) -0.0115(7) -0.0004(7)
C23 0.0228(9) 0.0256(9) 0.0173(8) -0.0016(7) -0.0083(7) -0.0008(7)
C24 0.0273(10) 0.0262(10) 0.0198(8) -0.0086(7) -0.0110(7) 0.0044(8)
C25 0.0320(11) 0.0182(9) 0.0235(9) -0.0069(7) -0.0135(8) 0.0008(7)
C26 0.0236(9) 0.0184(8) 0.0198(8) -0.0040(6) -0.0102(7) -0.0009(7)
Sb1 0.01921(7) 0.01603(7) 0.01678(6) -0.00477(4) -0.00870(5) 0.00319(5)
F1 0.0369(7) 0.0337(8) 0.0611(10) -0.0148(7) -0.0325(7) 0.0008(6)
F2 0.0252(7) 0.0525(10) 0.0525(10) -0.0268(8) -0.0132(6) -0.0042(6)
F3 0.0289(7) 0.0350(8) 0.0258(6) -0.0122(5) -0.0040(5) 0.0077(6)
F4 0.0461(8) 0.0295(7) 0.0189(6) -0.0091(5) -0.0043(5) 0.0069(6)
F5 0.0439(8) 0.0323(7) 0.0243(6) -0.0007(5) -0.0146(6) 0.0161(6)
F6 0.0589(10) 0.0204(6) 0.0384(8) 0.0017(6) -0.0215(7) 0.0093(6)

loop_
_atom_type_symbol
_atom_type_description
_atom_type_scat_dispersion_real
_atom_type_scat_dispersion_imag
_atom_type_scat_source
C C 0.0033 0.0016 'International Tables Vol C Tables 4.2.6.8 and 6.1.1.4'
H H 0.0000 0.0000 'International Tables Vol C Tables 4.2.6.8 and 6.1.1.4'
N N 0.0061 0.0033 'International Tables Vol C Tables 4.2.6.8 and 6.1.1.4'
F F 0.0171 0.0103 'International Tables Vol C Tables 4.2.6.8 and 6.1.1.4'
P P 0.1023 0.0942 'International Tables Vol C Tables 4.2.6.8 and 6.1.1.4'
Pd Pd -0.9988 1.0072 'International Tables Vol C Tables 4.2.6.8 and 6.1.1.4'
Sb Sb -0.5866 1.5461 'International Tables Vol C Tables 4.2.6.8 and 6.1.1.4'

loop_
_geom_angle_atom_site_label_1
_geom_angle_atom_site_label_2
_geom_angle_atom_site_label_3
_geom_angle
N1 Pd1 C14 171.39(7)
N1 Pd1 C13 135.90(7)
C14 Pd1 C13 38.33(7)
N1 Pd1 C12 105.09(7)
C14 Pd1 C12 66.90(7)
C13 Pd1 C12 36.58(7)
N1 Pd1 P1 82.67(5)
C14 Pd1 P1 104.67(5)
C13 Pd1 P1 139.74(5)
C12 Pd1 P1 167.40(6)
N1 Pd1 H14 151.7(5)
C14 Pd1 H14 23.7(5)
C13 Pd1 H14 53.0(5)
C12 Pd1 H14 68.1(6)
P1 Pd1 H14 100.3(6)
N2 P1 C9 104.59(10)
N2 P1 C6 102.57(10)
C9 P1 C6 107.41(10)
N2 P1 Pd1 99.26(6)
C9 P1 Pd1 118.55(7)
C6 P1 Pd1 121.27(7)
C1 N1 C5 117.94(18)
C1 N1 Pd1 118.11(13)
C5 N1 Pd1 123.95(13)
C1 N2 P1 121.84(14)
C1 N2 H2N 113(2)
P1 N2 H2N 124(2)
N1 C1 N2 117.24(18)
N1 C1 C2 121.73(18)
N2 C1 C2 121.03(18)
C3 C2 C1 118.94(19)
C3 C2 H2 120.5
C1 C2 H2 120.5
C2 C3 C4 119.8(2)
C2 C3 H3 120.1
C4 C3 H3 120.1
C5 C4 C3 118.1(2)
C5 C4 H4 121.0
C3 C4 H4 121.0
N1 C5 C4 123.49(19)
N1 C5 H5 118.3
C4 C5 H5 118.3
C7 C6 C8 110.23(19)
C7 C6 P1 108.65(14)
C8 C6 P1 112.27(16)
C7 C6 H6 108.5
C8 C6 H6 108.5
P1 C6 H6 108.5
C6 C7 H7A 109.5
C6 C7 H7B 109.5
H7A C7 H7B 109.5
C6 C7 H7C 109.5
H7A C7 H7C 109.5
H7B C7 H7C 109.5
C6 C8 H8A 109.5
C6 C8 H8B 109.5
H8A C8 H8B 109.5
C6 C8 H8C 109.5
H8A C8 H8C 109.5
H8B C8 H8C 109.5
C10 C9 C11 111.32(18)
C10 C9 P1 109.53(15)
C11 C9 P1 113.59(17)
C10 C9 H9 107.4
C11 C9 H9 107.4
P1 C9 H9 107.4
C9 C10 H10A 109.5
C9 C10 H10B 109.5
H10A C10 H10B 109.5
C9 C10 H10C 109.5
H10A C10 H10C 109.5
H10B C10 H10C 109.5
C9 C11 H11A 109.5
C9 C11 H11B 109.5
H11A C11 H11B 109.5
C9 C11 H11C 109.5
H11A C11 H11C 109.5
H11B C11 H11C 109.5
C13 C12 C15 125.31(19)
C13 C12 Pd1 68.62(10)
C15 C12 Pd1 122.90(14)
C13 C12 H12 116.6(16)
C15 C12 H12 116.2(16)
Pd1 C12 H12 91.4(12)
C12 C13 C14 119.30(18)
C12 C13 Pd1 74.80(11)
C14 C13 Pd1 69.53(11)
C12 C13 H13 120.3
C14 C13 H13 120.3
Pd1 C13 H13 127.3
C13 C14 C21 123.30(18)
C13 C14 Pd1 72.14(12)
C21 C14 Pd1 122.18(13)
C13 C14 H14 116.9(16)
C21 C14 H14 116.7(16)
Pd1 C14 H14 92.2(13)
C16 C15 C20 118.3(2)
C16 C15 C12 123.30(18)
C20 C15 C12 118.44(19)
C17 C16 C15 120.3(2)
C17 C16 H16 119.9
C15 C16 H16 119.9
C18 C17 C16 121.2(2)
C18 C17 H17 119.4
C16 C17 H17 119.4
C17 C18 C19 119.3(2)
C17 C18 H18 120.4
C19 C18 H18 120.4
C18 C19 C20 120.0(2)
C18 C19 H19 120.0
C20 C19 H19 120.0
C19 C20 C15 121.0(2)
C19 C20 H20 119.5
C15 C20 H20 119.5
C26 C21 C22 118.52(18)
C26 C21 C14 118.26(18)
C22 C21 C14 123.22(19)
C23 C22 C21 120.3(2)
C23 C22 H22 119.8
C21 C22 H22 119.8
C24 C23 C22 120.8(2)
C24 C23 H23 119.6
C22 C23 H23 119.6
C25 C24 C23 119.44(19)
C25 C24 H24 120.3
C23 C24 H24 120.3
C24 C25 C26 120.0(2)
C24 C25 H25 120.0
C26 C25 H25 120.0
C25 C26 C21 120.9(2)
C25 C26 H26 119.5
C21 C26 H26 119.5
F5 Sb1 F2 91.76(8)
F5 Sb1 F4 89.44(6)
F2 Sb1 F4 89.70(7)
F5 Sb1 F3 91.63(6)
F2 Sb1 F3 89.81(7)
F4 Sb1 F3 178.84(6)
F5 Sb1 F1 90.74(8)
F2 Sb1 F1 177.37(7)
F4 Sb1 F1 91.15(8)
F3 Sb1 F1 89.29(7)
F5 Sb1 F6 178.32(7)
F2 Sb1 F6 89.53(8)
F4 Sb1 F6 89.50(7)
F3 Sb1 F6 89.44(7)
F1 Sb1 F6 87.99(8)

loop_
_geom_bond_atom_site_label_1
_geom_bond_atom_site_label_2
_geom_bond_distance
Pd1 N1 2.1238(17)
Pd1 C14 2.147(2)
Pd1 C13 2.1813(18)
Pd1 C12 2.2605(18)
Pd1 P1 2.2761(5)
Pd1 H14 2.38(2)
P1 N2 1.6990(18)
P1 C9 1.823(2)
P1 C6 1.836(2)
N1 C1 1.351(2)
N1 C5 1.353(3)
N2 C1 1.378(3)
N2 H2N 0.82(3)
C1 C2 1.400(3)
C2 C3 1.373(3)
C2 H2 0.9500
C3 C4 1.393(3)
C3 H3 0.9500
C4 C5 1.371(3)
C4 H4 0.9500
C5 H5 0.9500
C6 C7 1.522(3)
C6 C8 1.527(3)
C6 H6 1.0000
C7 H7A 0.9800
C7 H7B 0.9800
C7 H7C 0.9800
C8 H8A 0.9800
C8 H8B 0.9800
C8 H8C 0.9800
C9 C10 1.530(3)
C9 C11 1.536(3)
C9 H9 1.0000
C10 H10A 0.9800
C10 H10B 0.9800
C10 H10C 0.9800
C11 H11A 0.9800
C11 H11B 0.9800
C11 H11C 0.9800
C12 C13 1.396(3)
C12 C15 1.470(3)
C12 H12 0.960(19)
C13 C14 1.421(3)
C13 H13 0.9500
C14 C21 1.480(3)
C14 H14 0.960(19)
C15 C16 1.394(3)
C15 C20 1.399(3)
C16 C17 1.385(3)
C16 H16 0.9500
C17 C18 1.382(3)
C17 H17 0.9500
C18 C19 1.384(4)
C18 H18 0.9500
C19 C20 1.391(3)
C19 H19 0.9500
C20 H20 0.9500
C21 C26 1.394(3)
C21 C22 1.398(3)
C22 C23 1.387(3)
C22 H22 0.9500
C23 C24 1.387(3)
C23 H23 0.9500
C24 C25 1.387(3)
C24 H24 0.9500
C25 C26 1.393(3)
C25 H25 0.9500
C26 H26 0.9500
Sb1 F5 1.8553(13)
Sb1 F2 1.8682(16)
Sb1 F4 1.8709(13)
Sb1 F3 1.8720(13)
Sb1 F1 1.8726(16)
Sb1 F6 1.8773(13)

loop_
_geom_hbond_atom_site_label_D
_geom_hbond_atom_site_label_H
_geom_hbond_atom_site_label_A
_geom_hbond_distance_DH
_geom_hbond_distance_HA
_geom_hbond_distance_DA
_geom_hbond_angle_DHA
_geom_hbond_site_symmetry_A
N2 H2N F1 0.82(3) 2.27(3) 3.025(2) 153(3) 1_455

loop_
_geom_torsion_atom_site_label_1
_geom_torsion_atom_site_label_2
_geom_torsion_atom_site_label_3
_geom_torsion_atom_site_label_4
_geom_torsion
N1 Pd1 P1 N2 -6.87(9)
C14 Pd1 P1 N2 168.56(9)
C13 Pd1 P1 N2 -172.44(11)
C12 Pd1 P1 N2 122.0(3)
N1 Pd1 P1 C9 -119.16(9)
C14 Pd1 P1 C9 56.26(10)
C13 Pd1 P1 C9 75.27(12)
C12 Pd1 P1 C9 9.7(3)
N1 Pd1 P1 C6 104.05(10)
C14 Pd1 P1 C6 -80.53(11)
C13 Pd1 P1 C6 -61.52(13)
C12 Pd1 P1 C6 -127.1(3)
C13 Pd1 N1 C1 171.50(14)
C12 Pd1 N1 C1 -164.99(15)
P1 Pd1 N1 C1 4.88(14)
C13 Pd1 N1 C5 -7.7(2)
C12 Pd1 N1 C5 15.79(19)
P1 Pd1 N1 C5 -174.34(18)
C9 P1 N2 C1 133.15(18)
C6 P1 N2 C1 -114.85(18)
Pd1 P1 N2 C1 10.27(18)
C5 N1 C1 N2 179.40(19)
Pd1 N1 C1 N2 0.1(2)
C5 N1 C1 C2 -1.4(3)
Pd1 N1 C1 C2 179.35(16)
P1 N2 C1 N1 -7.9(3)
P1 N2 C1 C2 172.88(16)
N1 C1 C2 C3 0.8(3)
N2 C1 C2 C3 180.0(2)
C1 C2 C3 C4 0.1(3)
C2 C3 C4 C5 -0.4(3)
C1 N1 C5 C4 1.1(3)
Pd1 N1 C5 C4 -179.66(17)
C3 C4 C5 N1 -0.2(4)
N2 P1 C6 C7 72.90(17)
C9 P1 C6 C7 -177.20(15)
Pd1 P1 C6 C7 -36.26(18)
N2 P1 C6 C8 -164.92(15)
C9 P1 C6 C8 -55.01(17)
Pd1 P1 C6 C8 85.92(16)
N2 P1 C9 C10 -66.15(16)
C6 P1 C9 C10 -174.65(15)
Pd1 P1 C9 C10 43.17(17)
N2 P1 C9 C11 59.01(17)
C6 P1 C9 C11 -49.49(17)
Pd1 P1 C9 C11 168.34(12)
N1 Pd1 C12 C13 -152.23(12)
C14 Pd1 C12 C13 31.10(13)
P1 Pd1 C12 C13 80.9(3)
N1 Pd1 C12 C15 -33.16(18)
C14 Pd1 C12 C15 150.17(18)
C13 Pd1 C12 C15 119.1(2)
P1 Pd1 C12 C15 -160.05(16)
C15 C12 C13 C14 -171.33(19)
Pd1 C12 C13 C14 -55.38(16)
C15 C12 C13 Pd1 -116.0(2)
N1 Pd1 C13 C12 40.27(17)
C14 Pd1 C13 C12 -130.00(18)
P1 Pd1 C13 C12 -160.53(10)
N1 Pd1 C13 C14 170.28(11)
C12 Pd1 C13 C14 130.00(18)
P1 Pd1 C13 C14 -30.53(16)
C12 C13 C14 C21 175.21(18)
Pd1 C13 C14 C21 117.25(19)
C12 C13 C14 Pd1 57.96(17)
C12 Pd1 C14 C13 -29.75(11)
P1 Pd1 C14 C13 160.16(10)
C13 Pd1 C14 C21 -118.6(2)
C12 Pd1 C14 C21 -148.36(18)
P1 Pd1 C14 C21 41.56(17)
C13 C12 C15 C16 7.6(3)
Pd1 C12 C15 C16 -78.2(2)
C13 C12 C15 C20 -173.6(2)
Pd1 C12 C15 C20 100.6(2)
C20 C15 C16 C17 -1.1(3)
C12 C15 C16 C17 177.6(2)
C15 C16 C17 C18 0.9(4)
C16 C17 C18 C19 -0.1(4)
C17 C18 C19 C20 -0.5(4)
C18 C19 C20 C15 0.2(4)
C16 C15 C20 C19 0.6(3)
C12 C15 C20 C19 -178.2(2)
C13 C14 C21 C26 160.90(19)
Pd1 C14 C21 C26 -110.26(19)
C13 C14 C21 C22 -18.9(3)
Pd1 C14 C21 C22 70.0(2)
C26 C21 C22 C23 0.9(3)
C14 C21 C22 C23 -179.31(19)
C21 C22 C23 C24 -0.1(3)
C22 C23 C24 C25 -0.8(3)
C23 C24 C25 C26 0.8(3)
C24 C25 C26 C21 0.1(3)
C22 C21 C26 C25 -0.9(3)
C14 C21 C26 C25 179.31(19)
